data_7029483
loop_
_publ_author_name
'Tan, Gengwen'
'Wang, Wenyuan'
'Blom, Burgert'
'Driess, Matthias'

_publ_section_title
;
 Mechanistic studies of CO2 reduction to methanol mediated by an
 N-heterocyclic germylene hydride.
;
_journal_issue 16
_journal_name_full 'Dalton transactions (Cambridge, England : 2003)'
_journal_page_first 6006
_journal_page_last 6011
_journal_paper_doi 10.1039/c3dt53321b
_journal_volume 43
_journal_year 2014
_chemical_formula_sum 'C60 H86 Al2 N4 O4'
_chemical_formula_weight 981.29
_chemical_name_systematic
; 
 ? 
;
_space_group_IT_number 15
_symmetry_cell_setting monoclinic
_symmetry_space_group_name_Hall '-C 2yc'
_symmetry_space_group_name_H-M 'C 1 2/c 1'
_atom_sites_solution_hydrogens geom
_atom_sites_solution_primary direct
_atom_sites_solution_secondary difmap
_audit_creation_method
;
CrysAlisPro, Agilent Technologies,
Version 1.171.36.28 (release 01-02-2013 CrysAlis171 .NET)
(compiled Feb  1 2013,16:14:44)
;
_cell_angle_alpha 90.00
_cell_angle_beta 93.999(4)
_cell_angle_gamma 90.00
_cell_formula_units_Z 4
_cell_length_a 24.8530(10)
_cell_length_b 15.1491(6)
_cell_length_c 14.8791(6)
_cell_measurement_reflns_used 10503
_cell_measurement_temperature 150(2)
_cell_measurement_theta_max 73.6870
_cell_measurement_theta_min 4.4290
_cell_volume 5588.4(4)
_computing_cell_refinement
;
CrysAlisPro, Agilent Technologies,
Version 1.171.36.28 (release 01-02-2013 CrysAlis171 .NET)
(compiled Feb  1 2013,16:14:44)
;
_computing_data_collection
;
CrysAlisPro, Agilent Technologies,
Version 1.171.36.28 (release 01-02-2013 CrysAlis171 .NET)
(compiled Feb  1 2013,16:14:44)
;
_computing_data_reduction
;
CrysAlisPro, Agilent Technologies,
Version 1.171.36.28 (release 01-02-2013 CrysAlis171 .NET)
(compiled Feb  1 2013,16:14:44)
;
_computing_publication_material 'Bruker SHELXTL'
_computing_structure_refinement 'SHELXL-97 (Sheldrick, 1997)'
_computing_structure_solution 'SHELXS-97 (Sheldrick, 1990)'
_diffrn_ambient_temperature 150(2)
_diffrn_measured_fraction_theta_full 1.000
_diffrn_measured_fraction_theta_max 1.000
_diffrn_measurement_device_type 'SuperNova, Single source at offset, Atlas'
_diffrn_measurement_method \w
_diffrn_radiation_monochromator mirror
_diffrn_radiation_source 'SuperNova (Cu) X-ray Source'
_diffrn_radiation_type CuK\a
_diffrn_radiation_wavelength 1.54178
_diffrn_reflns_av_R_equivalents 0.0509
_diffrn_reflns_av_sigmaI/netI 0.0364
_diffrn_reflns_limit_h_max 24
_diffrn_reflns_limit_h_min -29
_diffrn_reflns_limit_k_max 17
_diffrn_reflns_limit_k_min -18
_diffrn_reflns_limit_l_max 17
_diffrn_reflns_limit_l_min -14
_diffrn_reflns_number 17256
_diffrn_reflns_theta_full 67.50
_diffrn_reflns_theta_max 67.50
_diffrn_reflns_theta_min 3.42
_exptl_absorpt_coefficient_mu 0.844
_exptl_absorpt_correction_T_max 0.9355
_exptl_absorpt_correction_T_min 0.8697
_exptl_absorpt_correction_type multi-scan
_exptl_absorpt_process_details
;
CrysAlisPro, Agilent Technologies,
Version 1.171.36.28 (release 01-02-2013 CrysAlis171 .NET)
(compiled Feb  1 2013,16:14:44)
Empirical absorption correction using spherical harmonics,
 implemented in SCALE3 ABSPACK scaling algorithm.
;
_exptl_crystal_colour colorless
_exptl_crystal_density_diffrn 1.166
_exptl_crystal_density_method 'not measured'
_exptl_crystal_description block
_exptl_crystal_F_000 2128
_exptl_crystal_size_max 0.17
_exptl_crystal_size_mid 0.14
_exptl_crystal_size_min 0.08
_refine_diff_density_max 0.619
_refine_diff_density_min -0.316
_refine_diff_density_rms 0.066
_refine_ls_extinction_method none
_refine_ls_goodness_of_fit_ref 1.052
_refine_ls_hydrogen_treatment constr
_refine_ls_matrix_type full
_refine_ls_number_parameters 327
_refine_ls_number_reflns 5037
_refine_ls_number_restraints 0
_refine_ls_restrained_S_all 1.052
_refine_ls_R_factor_all 0.0582
_refine_ls_R_factor_gt 0.0529
_refine_ls_shift/su_max 0.001
_refine_ls_shift/su_mean 0.000
_refine_ls_structure_factor_coef Fsqd
_refine_ls_weighting_details 'calc w=1/[\s^2^(Fo^2^)+(0.0992P)^2^+2.6555P] where P=(Fo^2^+2Fc^2^)/3'
_refine_ls_weighting_scheme calc
_refine_ls_wR_factor_gt 0.1409
_refine_ls_wR_factor_ref 0.1485
_reflns_number_gt 4426
_reflns_number_total 5037
_reflns_threshold_expression >2sigma(I)
_cod_data_source_file c3dt53321b.txt
_cod_data_source_block c2c
_cod_depositor_comments
;
The following automatic conversions were performed:

'_symmetry_cell_setting' value 'Monoclinic' changed to 'monoclinic'
according to
/usr/data/users/saulius/crontab/automatic-downloads/current/RSC/lib/dictionaries/cif_core.dic
dictionary named 'cif_core.dic' version 2.4.2 from 2011-04-26.

Automatic conversion script
Id: cif_fix_values 2281 2013-09-26 08:29:07Z andrius 
;
_cod_original_sg_symbol_H-M C2/c
_cod_database_code 7029483

loop_
_symmetry_equiv_pos_as_xyz
'x, y, z'
'-x, y, -z+1/2'
'x+1/2, y+1/2, z'
'-x+1/2, y+1/2, -z+1/2'
'-x, -y, -z'
'x, -y, z-1/2'
'-x+1/2, -y+1/2, -z'
'x+1/2, -y+1/2, z-1/2'

loop_
_atom_site_label
_atom_site_type_symbol
_atom_site_fract_x
_atom_site_fract_y
_atom_site_fract_z
_atom_site_U_iso_or_equiv
_atom_site_adp_type
_atom_site_occupancy
_atom_site_symmetry_multiplicity
_atom_site_calc_flag
_atom_site_refinement_flags
Al1 Al 0.326588(16) 0.23057(3) 0.56372(3) 0.01971(16) Uani 1 1 d .
N1 N 0.38902(5) 0.16344(8) 0.54312(8) 0.0216(3) Uani 1 1 d .
N2 N 0.35483(5) 0.29132(9) 0.66802(8) 0.0227(3) Uani 1 1 d .
O1 O 0.31201(4) 0.29734(8) 0.47240(7) 0.0262(3) Uani 1 1 d .
O2 O 0.27315(4) 0.16692(7) 0.59351(7) 0.0259(3) Uani 1 1 d .
C1 C 0.47341(7) 0.08630(12) 0.59448(12) 0.0317(4) Uani 1 1 d .
H1A H 0.4610 0.0366 0.5563 0.048 Uiso 1 1 calc R
H1B H 0.4890 0.0640 0.6524 0.048 Uiso 1 1 calc R
H1C H 0.5008 0.1197 0.5645 0.048 Uiso 1 1 calc R
C2 C 0.42626(6) 0.14596(11) 0.61024(11) 0.0247(3) Uani 1 1 d .
C3 C 0.42566(6) 0.18473(11) 0.69561(11) 0.0278(4) Uani 1 1 d .
H3 H 0.4487 0.1588 0.7419 0.033 Uiso 1 1 calc R
C4 C 0.39523(7) 0.25702(11) 0.72092(10) 0.0264(3) Uani 1 1 d .
C5 C 0.41099(8) 0.29779(13) 0.81180(12) 0.0378(4) Uani 1 1 d .
H5A H 0.4122 0.3622 0.8059 0.057 Uiso 1 1 calc R
H5B H 0.4466 0.2759 0.8339 0.057 Uiso 1 1 calc R
H5C H 0.3843 0.2817 0.8545 0.057 Uiso 1 1 calc R
C6 C 0.39809(6) 0.13005(10) 0.45405(10) 0.0236(3) Uani 1 1 d .
C7 C 0.42605(6) 0.18419(12) 0.39608(11) 0.0286(4) Uani 1 1 d .
C8 C 0.43563(7) 0.15046(13) 0.31108(12) 0.0355(4) Uani 1 1 d .
H8 H 0.4545 0.1856 0.2707 0.043 Uiso 1 1 calc R
C9 C 0.41827(8) 0.06735(13) 0.28478(12) 0.0375(4) Uani 1 1 d .
H9 H 0.4257 0.0455 0.2271 0.045 Uiso 1 1 calc R
C10 C 0.39024(7) 0.01597(12) 0.34185(12) 0.0339(4) Uani 1 1 d .
H10 H 0.3782 -0.0410 0.3228 0.041 Uiso 1 1 calc R
C11 C 0.37925(7) 0.04638(11) 0.42740(11) 0.0277(4) Uani 1 1 d .
C12 C 0.34684(7) -0.01213(11) 0.48682(12) 0.0316(4) Uani 1 1 d .
H12 H 0.3390 0.0220 0.5419 0.038 Uiso 1 1 calc R
C13 C 0.29306(8) -0.03758(12) 0.43659(14) 0.0384(4) Uani 1 1 d .
H13A H 0.2757 0.0154 0.4101 0.058 Uiso 1 1 calc R
H13B H 0.2694 -0.0646 0.4789 0.058 Uiso 1 1 calc R
H13C H 0.2997 -0.0798 0.3887 0.058 Uiso 1 1 calc R
C14 C 0.37773(9) -0.09636(13) 0.51644(14) 0.0437(5) Uani 1 1 d .
H14A H 0.3852 -0.1311 0.4632 0.066 Uiso 1 1 calc R
H14B H 0.3558 -0.1314 0.5555 0.066 Uiso 1 1 calc R
H14C H 0.4118 -0.0802 0.5495 0.066 Uiso 1 1 calc R
C15 C 0.44622(7) 0.27560(12) 0.42236(12) 0.0347(4) Uani 1 1 d .
H15 H 0.4329 0.2895 0.4827 0.042 Uiso 1 1 calc R
C16 C 0.50824(9) 0.27894(16) 0.43215(18) 0.0527(6) Uani 1 1 d .
H16A H 0.5225 0.2692 0.3732 0.079 Uiso 1 1 calc R
H16B H 0.5218 0.2328 0.4741 0.079 Uiso 1 1 calc R
H16C H 0.5199 0.3369 0.4554 0.079 Uiso 1 1 calc R
C17 C 0.42418(9) 0.34565(14) 0.35730(17) 0.0510(5) Uani 1 1 d .
H17A H 0.4369 0.3344 0.2975 0.076 Uiso 1 1 calc R
H17B H 0.4367 0.4039 0.3785 0.076 Uiso 1 1 calc R
H17C H 0.3847 0.3440 0.3538 0.076 Uiso 1 1 calc R
C18 C 0.33125(6) 0.37378(10) 0.69559(10) 0.0249(3) Uani 1 1 d .
C19 C 0.35113(7) 0.45336(11) 0.66199(11) 0.0299(4) Uani 1 1 d .
C20 C 0.33158(8) 0.53227(12) 0.69508(13) 0.0356(4) Uani 1 1 d .
H20 H 0.3454 0.5867 0.6747 0.043 Uiso 1 1 calc R
C21 C 0.29255(8) 0.53309(12) 0.75688(12) 0.0365(4) Uani 1 1 d .
H21 H 0.2804 0.5876 0.7798 0.044 Uiso 1 1 calc R
C22 C 0.27136(7) 0.45458(11) 0.78520(12) 0.0327(4) Uani 1 1 d .
H22 H 0.2436 0.4557 0.8259 0.039 Uiso 1 1 calc R
C23 C 0.28992(7) 0.37323(11) 0.75524(10) 0.0266(4) Uani 1 1 d .
C24 C 0.26363(7) 0.28912(11) 0.78661(11) 0.0298(4) Uani 1 1 d .
H24 H 0.2829 0.2376 0.7618 0.036 Uiso 1 1 calc R
C25 C 0.20473(8) 0.28532(12) 0.75024(13) 0.0379(4) Uani 1 1 d .
H25A H 0.1858 0.3379 0.7699 0.057 Uiso 1 1 calc R
H25B H 0.1877 0.2323 0.7732 0.057 Uiso 1 1 calc R
H25C H 0.2029 0.2834 0.6843 0.057 Uiso 1 1 calc R
C26 C 0.26718(10) 0.28134(14) 0.88962(12) 0.0439(5) Uani 1 1 d .
H26A H 0.2473 0.3301 0.9151 0.066 Uiso 1 1 calc R
H26B H 0.3051 0.2839 0.9126 0.066 Uiso 1 1 calc R
H26C H 0.2515 0.2251 0.9069 0.066 Uiso 1 1 calc R
C27 C 0.39321(8) 0.45491(12) 0.59247(13) 0.0382(4) Uani 1 1 d .
H27 H 0.3899 0.3981 0.5583 0.046 Uiso 1 1 calc R
C28 C 0.45034(9) 0.45920(17) 0.63636(18) 0.0586(6) Uani 1 1 d .
H28A H 0.4543 0.5122 0.6740 0.088 Uiso 1 1 calc R
H28B H 0.4761 0.4615 0.5895 0.088 Uiso 1 1 calc R
H28C H 0.4574 0.4067 0.6738 0.088 Uiso 1 1 calc R
C29 C 0.38400(9) 0.52985(15) 0.52412(14) 0.0481(5) Uani 1 1 d .
H29A H 0.3903 0.5867 0.5545 0.072 Uiso 1 1 calc R
H29B H 0.3468 0.5275 0.4977 0.072 Uiso 1 1 calc R
H29C H 0.4090 0.5233 0.4764 0.072 Uiso 1 1 calc R
C30 C 0.23008(7) 0.14130(11) 0.53375(11) 0.0283(4) Uani 1 1 d .
H30A H 0.2434 0.1327 0.4732 0.034 Uiso 1 1 calc R
H30B H 0.2160 0.0839 0.5537 0.034 Uiso 1 1 calc R

loop_
_atom_site_aniso_label
_atom_site_aniso_U_11
_atom_site_aniso_U_22
_atom_site_aniso_U_33
_atom_site_aniso_U_23
_atom_site_aniso_U_13
_atom_site_aniso_U_12
Al1 0.0224(3) 0.0211(3) 0.0162(3) -0.00104(16) 0.00523(18) 0.00135(15)
N1 0.0240(6) 0.0233(7) 0.0181(6) -0.0010(5) 0.0062(5) 0.0009(5)
N2 0.0276(7) 0.0216(7) 0.0194(6) -0.0016(5) 0.0052(5) 0.0003(5)
O1 0.0271(6) 0.0305(6) 0.0218(5) 0.0045(5) 0.0066(4) 0.0031(4)
O2 0.0260(5) 0.0315(6) 0.0206(5) 0.0029(4) 0.0040(4) -0.0018(4)
C1 0.0297(8) 0.0355(9) 0.0303(8) 0.0004(7) 0.0042(7) 0.0078(7)
C2 0.0250(7) 0.0242(8) 0.0256(8) 0.0041(6) 0.0062(6) 0.0010(6)
C3 0.0289(8) 0.0329(8) 0.0212(8) 0.0028(7) 0.0002(6) 0.0033(6)
C4 0.0302(8) 0.0296(8) 0.0197(7) -0.0006(6) 0.0027(6) -0.0020(6)
C5 0.0429(10) 0.0440(11) 0.0257(9) -0.0072(8) -0.0034(7) 0.0067(8)
C6 0.0246(7) 0.0273(8) 0.0198(7) 0.0002(6) 0.0079(6) 0.0054(6)
C7 0.0277(8) 0.0333(9) 0.0262(8) 0.0029(7) 0.0119(6) 0.0042(6)
C8 0.0380(9) 0.0431(10) 0.0277(9) 0.0056(8) 0.0187(7) 0.0064(8)
C9 0.0454(10) 0.0452(11) 0.0235(8) -0.0051(8) 0.0133(7) 0.0127(8)
C10 0.0427(9) 0.0327(9) 0.0271(8) -0.0056(7) 0.0079(7) 0.0053(7)
C11 0.0314(8) 0.0285(8) 0.0241(8) -0.0011(7) 0.0079(6) 0.0047(6)
C12 0.0422(9) 0.0257(8) 0.0284(8) -0.0030(7) 0.0124(7) -0.0018(7)
C13 0.0410(10) 0.0297(9) 0.0454(11) -0.0020(8) 0.0105(8) -0.0034(7)
C14 0.0532(11) 0.0352(10) 0.0430(11) 0.0088(8) 0.0059(9) -0.0001(9)
C15 0.0389(10) 0.0332(9) 0.0342(9) 0.0029(7) 0.0176(8) -0.0033(7)
C16 0.0457(12) 0.0480(12) 0.0643(14) 0.0040(11) 0.0025(10) -0.0088(9)
C17 0.0545(12) 0.0356(11) 0.0633(14) 0.0090(10) 0.0078(11) -0.0016(9)
C18 0.0321(8) 0.0237(8) 0.0189(7) -0.0037(6) 0.0009(6) 0.0012(6)
C19 0.0349(9) 0.0271(8) 0.0278(8) -0.0031(7) 0.0035(7) -0.0044(7)
C20 0.0466(10) 0.0234(8) 0.0372(10) -0.0039(7) 0.0060(8) -0.0050(7)
C21 0.0498(11) 0.0252(9) 0.0349(9) -0.0065(7) 0.0058(8) 0.0041(7)
C22 0.0438(10) 0.0290(9) 0.0262(8) -0.0048(7) 0.0095(7) 0.0049(7)
C23 0.0367(8) 0.0248(8) 0.0185(7) -0.0022(6) 0.0034(6) 0.0027(6)
C24 0.0435(9) 0.0252(8) 0.0224(8) -0.0008(6) 0.0143(7) 0.0053(7)
C25 0.0446(10) 0.0312(9) 0.0396(10) -0.0005(8) 0.0146(8) -0.0022(8)
C26 0.0669(13) 0.0402(11) 0.0265(9) 0.0071(8) 0.0167(9) 0.0112(9)
C27 0.0449(10) 0.0296(9) 0.0421(10) -0.0052(8) 0.0177(8) -0.0091(7)
C28 0.0395(11) 0.0641(15) 0.0739(16) 0.0165(13) 0.0161(11) 0.0001(10)
C29 0.0546(12) 0.0481(12) 0.0433(11) 0.0047(9) 0.0151(9) -0.0157(9)
C30 0.0302(8) 0.0263(8) 0.0282(8) -0.0022(7) 0.0002(7) 0.0013(6)

loop_
_atom_type_symbol
_atom_type_description
_atom_type_scat_dispersion_real
_atom_type_scat_dispersion_imag
_atom_type_scat_source
C C 0.0181 0.0091 'International Tables Vol C Tables 4.2.6.8 and 6.1.1.4'
H H 0.0000 0.0000 'International Tables Vol C Tables 4.2.6.8 and 6.1.1.4'
N N 0.0311 0.0180 'International Tables Vol C Tables 4.2.6.8 and 6.1.1.4'
O O 0.0492 0.0322 'International Tables Vol C Tables 4.2.6.8 and 6.1.1.4'
Al Al 0.2130 0.2455 'International Tables Vol C Tables 4.2.6.8 and 6.1.1.4'

loop_
_geom_angle_atom_site_label_1
_geom_angle_atom_site_label_2
_geom_angle_atom_site_label_3
_geom_angle
_geom_angle_site_symmetry_1
O1 Al1 O2 114.22(6) .
O1 Al1 N2 114.11(6) .
O2 Al1 N2 107.98(6) .
O1 Al1 N1 108.58(6) .
O2 Al1 N1 113.27(6) .
N2 Al1 N1 97.59(6) .
C2 N1 C6 117.96(13) .
C2 N1 Al1 121.03(11) .
C6 N1 Al1 121.01(10) .
C4 N2 C18 118.01(13) .
C4 N2 Al1 120.87(11) .
C18 N2 Al1 121.03(10) .
C30 O1 Al1 124.12(10) 7_556
C30 O2 Al1 124.14(10) .
C2 C1 H1A 109.5 .
C2 C1 H1B 109.5 .
H1A C1 H1B 109.5 .
C2 C1 H1C 109.5 .
H1A C1 H1C 109.5 .
H1B C1 H1C 109.5 .
N1 C2 C3 122.88(14) .
N1 C2 C1 120.35(14) .
C3 C2 C1 116.67(14) .
C4 C3 C2 127.82(14) .
C4 C3 H3 116.1 .
C2 C3 H3 116.1 .
N2 C4 C3 122.98(14) .
N2 C4 C5 120.29(15) .
C3 C4 C5 116.71(14) .
C4 C5 H5A 109.5 .
C4 C5 H5B 109.5 .
H5A C5 H5B 109.5 .
C4 C5 H5C 109.5 .
H5A C5 H5C 109.5 .
H5B C5 H5C 109.5 .
C11 C6 C7 121.59(15) .
C11 C6 N1 120.30(14) .
C7 C6 N1 118.11(14) .
C8 C7 C6 117.58(16) .
C8 C7 C15 119.53(15) .
C6 C7 C15 122.89(15) .
C9 C8 C7 121.35(16) .
C9 C8 H8 119.3 .
C7 C8 H8 119.3 .
C10 C9 C8 120.20(16) .
C10 C9 H9 119.9 .
C8 C9 H9 119.9 .
C9 C10 C11 120.97(17) .
C9 C10 H10 119.5 .
C11 C10 H10 119.5 .
C10 C11 C6 118.28(16) .
C10 C11 C12 118.81(16) .
C6 C11 C12 122.91(14) .
C11 C12 C13 109.99(14) .
C11 C12 C14 112.08(15) .
C13 C12 C14 109.37(15) .
C11 C12 H12 108.4 .
C13 C12 H12 108.4 .
C14 C12 H12 108.4 .
C12 C13 H13A 109.5 .
C12 C13 H13B 109.5 .
H13A C13 H13B 109.5 .
C12 C13 H13C 109.5 .
H13A C13 H13C 109.5 .
H13B C13 H13C 109.5 .
C12 C14 H14A 109.5 .
C12 C14 H14B 109.5 .
H14A C14 H14B 109.5 .
C12 C14 H14C 109.5 .
H14A C14 H14C 109.5 .
H14B C14 H14C 109.5 .
C17 C15 C7 112.18(17) .
C17 C15 C16 110.68(16) .
C7 C15 C16 111.46(16) .
C17 C15 H15 107.4 .
C7 C15 H15 107.4 .
C16 C15 H15 107.4 .
C15 C16 H16A 109.5 .
C15 C16 H16B 109.5 .
H16A C16 H16B 109.5 .
C15 C16 H16C 109.5 .
H16A C16 H16C 109.5 .
H16B C16 H16C 109.5 .
C15 C17 H17A 109.5 .
C15 C17 H17B 109.5 .
H17A C17 H17B 109.5 .
C15 C17 H17C 109.5 .
H17A C17 H17C 109.5 .
H17B C17 H17C 109.5 .
C23 C18 C19 121.34(15) .
C23 C18 N2 120.09(14) .
C19 C18 N2 118.56(14) .
C20 C19 C18 118.00(16) .
C20 C19 C27 120.01(16) .
C18 C19 C27 121.98(15) .
C21 C20 C19 121.40(17) .
C21 C20 H20 119.3 .
C19 C20 H20 119.3 .
C22 C21 C20 119.76(16) .
C22 C21 H21 120.1 .
C20 C21 H21 120.1 .
C21 C22 C23 121.39(16) .
C21 C22 H22 119.3 .
C23 C22 H22 119.3 .
C22 C23 C18 117.91(15) .
C22 C23 C24 118.81(15) .
C18 C23 C24 123.26(14) .
C23 C24 C25 110.18(14) .
C23 C24 C26 112.04(15) .
C25 C24 C26 109.78(16) .
C23 C24 H24 108.2 .
C25 C24 H24 108.2 .
C26 C24 H24 108.2 .
C24 C25 H25A 109.5 .
C24 C25 H25B 109.5 .
H25A C25 H25B 109.5 .
C24 C25 H25C 109.5 .
H25A C25 H25C 109.5 .
H25B C25 H25C 109.5 .
C24 C26 H26A 109.5 .
C24 C26 H26B 109.5 .
H26A C26 H26B 109.5 .
C24 C26 H26C 109.5 .
H26A C26 H26C 109.5 .
H26B C26 H26C 109.5 .
C19 C27 C28 111.95(17) .
C19 C27 C29 112.65(16) .
C28 C27 C29 110.19(16) .
C19 C27 H27 107.2 .
C28 C27 H27 107.2 .
C29 C27 H27 107.2 .
C27 C28 H28A 109.5 .
C27 C28 H28B 109.5 .
H28A C28 H28B 109.5 .
C27 C28 H28C 109.5 .
H28A C28 H28C 109.5 .
H28B C28 H28C 109.5 .
C27 C29 H29A 109.5 .
C27 C29 H29B 109.5 .
H29A C29 H29B 109.5 .
C27 C29 H29C 109.5 .
H29A C29 H29C 109.5 .
H29B C29 H29C 109.5 .
O1 C30 O2 113.16(13) 7_556
O1 C30 H30A 108.9 7_556
O2 C30 H30A 108.9 .
O1 C30 H30B 108.9 7_556
O2 C30 H30B 108.9 .
H30A C30 H30B 107.8 .

loop_
_geom_bond_atom_site_label_1
_geom_bond_atom_site_label_2
_geom_bond_distance
_geom_bond_site_symmetry_2
Al1 O1 1.7123(11) .
Al1 O2 1.7239(11) .
Al1 N2 1.8963(13) .
Al1 N1 1.8979(13) .
N1 C2 1.340(2) .
N1 C6 1.4507(19) .
N2 C4 1.337(2) .
N2 C18 1.451(2) .
O1 C30 1.397(2) 7_556
O2 C30 1.3981(19) .
C1 C2 1.511(2) .
C1 H1A 0.9800 .
C1 H1B 0.9800 .
C1 H1C 0.9800 .
C2 C3 1.400(2) .
C3 C4 1.397(2) .
C3 H3 0.9500 .
C4 C5 1.513(2) .
C5 H5A 0.9800 .
C5 H5B 0.9800 .
C5 H5C 0.9800 .
C6 C11 1.399(2) .
C6 C7 1.408(2) .
C7 C8 1.400(2) .
C7 C15 1.515(3) .
C8 C9 1.379(3) .
C8 H8 0.9500 .
C9 C10 1.377(3) .
C9 H9 0.9500 .
C10 C11 1.398(2) .
C10 H10 0.9500 .
C11 C12 1.522(2) .
C12 C13 1.534(3) .
C12 C14 1.538(3) .
C12 H12 1.0000 .
C13 H13A 0.9800 .
C13 H13B 0.9800 .
C13 H13C 0.9800 .
C14 H14A 0.9800 .
C14 H14B 0.9800 .
C14 H14C 0.9800 .
C15 C17 1.513(3) .
C15 C16 1.539(3) .
C15 H15 1.0000 .
C16 H16A 0.9800 .
C16 H16B 0.9800 .
C16 H16C 0.9800 .
C17 H17A 0.9800 .
C17 H17B 0.9800 .
C17 H17C 0.9800 .
C18 C23 1.403(2) .
C18 C19 1.408(2) .
C19 C20 1.393(3) .
C19 C27 1.522(2) .
C20 C21 1.382(3) .
C20 H20 0.9500 .
C21 C22 1.379(3) .
C21 H21 0.9500 .
C22 C23 1.400(2) .
C22 H22 0.9500 .
C23 C24 1.520(2) .
C24 C25 1.526(3) .
C24 C26 1.534(2) .
C24 H24 1.0000 .
C25 H25A 0.9800 .
C25 H25B 0.9800 .
C25 H25C 0.9800 .
C26 H26A 0.9800 .
C26 H26B 0.9800 .
C26 H26C 0.9800 .
C27 C28 1.522(3) .
C27 C29 1.531(3) .
C27 H27 1.0000 .
C28 H28A 0.9800 .
C28 H28B 0.9800 .
C28 H28C 0.9800 .
C29 H29A 0.9800 .
C29 H29B 0.9800 .
C29 H29C 0.9800 .
C30 O1 1.397(2) 7_556
C30 H30A 0.9900 .
C30 H30B 0.9900 .
